data_2005652
loop_
_publ_author_name
'Mahoui, A.'
'Lapasset, J.'
'Moret, J.'
'Saint Gr\'egoire, P.'

_publ_section_title
;
 Bis(tetraethylammonium) Tetrachlorometallates,
 [(C~2~H~5~)~4~N]~2~[<i>M</i>Cl~4~], where <i>M</i> = Hg, Cd, Zn
;
_journal_issue 11
_journal_name_full 'Acta Crystallographica Section C'
_journal_page_first 2671
_journal_page_last 2674
_journal_paper_doi 10.1107/S010827019600666X
_journal_volume 52
_journal_year 1996
_chemical_formula_iupac '(C8 H20 N)2 , [Hg Cl4] '
_chemical_formula_moiety '((C8 H20 N) 1+)2, Hg Cl4 2-'
_chemical_formula_structural '(C8 H20 N) 2 Hg Cl4'
_chemical_formula_sum 'C16 H40 Cl4 Hg N2'
_chemical_formula_weight 602.89
_chemical_name_systematic
;
 Bis(tetraethylammonium)-tetrachloromercurate
;
_space_group_IT_number 137
_symmetry_cell_setting tetragonal
_symmetry_space_group_name_Hall '-P 4ac 2a'
_symmetry_space_group_name_H-M 'P 42/n m c :2'
_cell_angle_alpha 90.00
_cell_angle_beta 90.00
_cell_angle_gamma 90.00
_cell_formula_units_Z 2
_cell_length_a 8.962(2)
_cell_length_b 8.962(2)
_cell_length_c 15.439(3)
_cell_measurement_reflns_used 25
_cell_measurement_temperature 293(2)
_cell_measurement_theta_max 14
_cell_measurement_theta_min 7
_cell_volume 1240.0(5)
_computing_cell_refinement 'CAD4 software'
_computing_data_collection 'CAD4 software (Enraf-Nonius, 1989)'
_computing_data_reduction 'Local program'
_computing_molecular_graphics 'ORTEPII (Johnson, 1976)'
_computing_publication_material SHELXL93
_computing_structure_refinement 'SHELXL93 (Sheldrick, 1993)'
_computing_structure_solution 'SHELXS86 (Sheldrick, 1990)'
_diffrn_ambient_temperature 293(2)
_diffrn_measurement_device 'Enraf-Nonius CAD4'
_diffrn_measurement_method \q/2\q
_diffrn_radiation_monochromator graphite
_diffrn_radiation_source 'fine-focus sealed tube'
_diffrn_radiation_type MoK\a
_diffrn_radiation_wavelength 0.71070
_diffrn_reflns_av_R_equivalents 0.009
_diffrn_reflns_av_sigmaI/netI 0.0687
_diffrn_reflns_limit_h_max 8
_diffrn_reflns_limit_h_min 0
_diffrn_reflns_limit_k_max 12
_diffrn_reflns_limit_k_min 0
_diffrn_reflns_limit_l_max 21
_diffrn_reflns_limit_l_min 0
_diffrn_reflns_number 2101
_diffrn_reflns_theta_max 29.97
_diffrn_reflns_theta_min 2.63
_diffrn_standards_decay_% 0
_diffrn_standards_interval_time 60
_diffrn_standards_number 3
_exptl_absorpt_coefficient_mu 6.638
_exptl_absorpt_correction_T_max 0.4342
_exptl_absorpt_correction_T_min 0.1741
_exptl_absorpt_correction_type 'gaussian SHELX76 (Sheldrick, 1976) '
_exptl_crystal_colour Colourless
_exptl_crystal_density_diffrn 1.615
_exptl_crystal_density_meas ?
_exptl_crystal_description 'Transparent prism'
_exptl_crystal_F_000 596
_exptl_crystal_size_max 0.37
_exptl_crystal_size_mid 0.33
_exptl_crystal_size_min 0.13
_refine_diff_density_max 0.358
_refine_diff_density_min -0.370
_refine_ls_extinction_method none
_refine_ls_goodness_of_fit_all 0.886
_refine_ls_goodness_of_fit_obs 1.033
_refine_ls_hydrogen_treatment noref
_refine_ls_matrix_type full
_refine_ls_number_parameters 38
_refine_ls_number_reflns 900
_refine_ls_number_restraints 8
_refine_ls_restrained_S_all 0.905
_refine_ls_restrained_S_obs 1.034
_refine_ls_R_factor_all 0.1181
_refine_ls_R_factor_obs 0.0299
_refine_ls_shift/esd_max -0.001
_refine_ls_shift/esd_mean 0.000
_refine_ls_structure_factor_coef Fsqd
_refine_ls_weighting_details 'w = 1/[\s^2^(Fo^2^)+(0.0424P)^2^] where P=(Fo^2^+2Fc^2^)/3'
_refine_ls_weighting_scheme calc
_refine_ls_wR_factor_all 0.0862
_refine_ls_wR_factor_obs 0.0676
_reflns_number_observed 444
_reflns_number_total 906
_reflns_observed_criterion >2sigma(I)
_cod_data_source_file md1004.cif
_cod_data_source_block M=Hg
_cod_depositor_comments
;
The following automatic conversions were performed:
'_symmetry_cell_setting' value 'Tetragonal' changed to 'tetragonal'
according to '/home/saulius/struct/CIF-dictionaries/cif_core.dic'
dictionary named 'cif_core.dic' version 2.4.1 from 2010-06-29.

Automatic conversion script
Id: cif_fix_enum 1527 2010-12-29 10:47:43Z saulius 

The following automatic conversions were performed:

'_symmetry_cell_setting' value 'Tetragonal' changed to 'tetragonal'
according to /home/saulius/struct/CIF-dictionaries/cif_core.dic
dictionary named 'cif_core.dic' version 2.4.1 from 2010-06-29.

Automatic conversion script
Id: cif_fix_values 1715 2011-07-08 13:25:40Z adriana 

The following automatic conversions were performed:

'_exptl_crystal_density_meas' value 'not measured' was changed to '?'
- the value is perceived as not measured.

Automatic conversion script
Id: cif_fix_values 3008 2015-01-20 13:52:24Z robertas 

The following automatic conversions were performed:

'_refine_ls_weighting_scheme' value 'calc w =
1/[\s^2^(Fo^2^)+(0.0424P)^2^] where P=(Fo^2^+2Fc^2^)/3' was changed
to 'calc'. New tag '_refine_ls_weighting_details' was created. The
value of the new tag was set to 'w = 1/[\s^2^(Fo^2^)+(0.0424P)^2^]
where P=(Fo^2^+2Fc^2^)/3'.

Automatic conversion script
Id: cif_fix_values 3143 2015-03-26 13:38:13Z robertas 
;
_cod_original_cell_volume 1240.1(5)
_cod_original_sg_symbol_Hall '-P 4ac 2ac'
_cod_original_sg_symbol_H-M 'P 42/n m c'
_cod_database_code 2005652

loop_
_symmetry_equiv_pos_as_xyz
'x, y, z'
'-x+1/2, y, z'
'x, -y+1/2, z'
'-x+1/2, -y+1/2, z'
'y, x, z+1/2'
'-y+1/2, x, z+1/2'
'y, -x+1/2, z+1/2'
'-y+1/2, -x+1/2, z+1/2'
'-x, -y, -z'
'x-1/2, -y, -z'
'-x, y-1/2, -z'
'x-1/2, y-1/2, -z'
'-y, -x, -z-1/2'
'y-1/2, -x, -z-1/2'
'-y, x-1/2, -z-1/2'
'y-1/2, x-1/2, -z-1/2'

loop_
_atom_site_aniso_label
_atom_site_aniso_U_11
_atom_site_aniso_U_22
_atom_site_aniso_U_33
_atom_site_aniso_U_12
_atom_site_aniso_U_13
_atom_site_aniso_U_23
Hg 0.0755(3) 0.0755(3) 0.0506(3) 0.000 0.000 0.000
Cl 0.094(2) 0.102(2) 0.098(2) 0.009(2) -0.034(2) 0.007(3)

loop_
_atom_site_label
_atom_site_occupancy
_atom_site_fract_x
_atom_site_fract_y
_atom_site_fract_z
_atom_site_U_iso_or_equiv
_atom_site_thermal_displace_type
_atom_site_calc_flag
_atom_site_refinement_flags
_atom_site_type_symbol
Hg 1 -0.2500 0.2500 0.2500 0.0672(2) Uani d S Hg
Cl 0.50 -0.0294(3) 0.2231(4) 0.3433(2) 0.0980(8) Uani d P Cl
N 1 0.2500 0.2500 0.5888(6) 0.067(2) Uiso d SD N
C1 0.25 0.219(3) 0.0859(12) 0.5823(11) 0.106(5) Uiso d PD C
H1A 0.25 0.115(3) 0.0682(12) 0.5967(11) 0.128(18) Uiso calc PR H
H1B 0.25 0.279(3) 0.0334(12) 0.6244(11) 0.128(18) Uiso calc PR H
C11 0.50 0.2500 0.022(2) 0.4922(11) 0.106(4) Uiso d SPD C
H11A 0.25 0.2280 -0.083(2) 0.4918(11) 0.128(18) Uiso calc PR H
H11B 0.25 0.3532 0.037(2) 0.4779(11) 0.128(18) Uiso calc PR H
H11C 0.25 0.1886 0.073(2) 0.4502(11) 0.128(18) Uiso calc PR H
C2 0.25 0.4168(12) 0.283(3) 0.5926(12) 0.106(5) Uiso d PD C
H2A 0.25 0.4339(12) 0.387(3) 0.5782(12) 0.128(18) Uiso calc PR H
H2B 0.25 0.4681(12) 0.222(3) 0.5500(12) 0.128(18) Uiso calc PR H
C22 0.50 0.482(3) 0.2500 0.6836(11) 0.106(4) Uiso d SPD C
H22A 0.25 0.587(3) 0.2717 0.6839(11) 0.128(18) Uiso calc PR H
H22B 0.25 0.467(3) 0.1467 0.6976(11) 0.128(18) Uiso calc PR H
H22C 0.25 0.432(3) 0.3112 0.7258(11) 0.128(18) Uiso calc PR H
C3 0.25 0.177(2) 0.318(3) 0.6669(11) 0.106(5) Uiso d PD C
H3A 0.25 0.215(2) 0.418(3) 0.6750(11) 0.128(18) Uiso calc PR H
H3B 0.25 0.203(2) 0.260(3) 0.7177(11) 0.128(18) Uiso calc PR H
C33 0.25 0.004(2) 0.325(3) 0.6596(16) 0.106(4) Uiso d PD C
H33A 0.25 -0.037(2) 0.369(3) 0.7111(16) 0.128(18) Uiso calc PR H
H33B 0.25 -0.035(2) 0.225(3) 0.6529(16) 0.128(18) Uiso calc PR H
H33C 0.25 -0.023(2) 0.384(3) 0.6102(16) 0.128(18) Uiso calc PR H
C4 0.25 0.199(3) 0.320(2) 0.5059(10) 0.106(5) Uiso d PD C
H4A 0.25 0.104(3) 0.277(2) 0.4896(10) 0.128(18) Uiso calc PR H
H4B 0.25 0.270(3) 0.297(2) 0.4605(10) 0.128(18) Uiso calc PR H
C44 0.25 0.181(3) 0.491(2) 0.5113(16) 0.106(4) Uiso d PD C
H44A 0.25 0.148(3) 0.529(2) 0.4563(16) 0.128(18) Uiso calc PR H
H44B 0.25 0.275(3) 0.536(2) 0.5259(16) 0.128(18) Uiso calc PR H
H44C 0.25 0.108(3) 0.515(2) 0.5550(16) 0.128(18) Uiso calc PR H

loop_
_atom_type_symbol
_atom_type_description
_atom_type_scat_dispersion_real
_atom_type_scat_dispersion_imag
_atom_type_scat_source
H H 0.0000 0.0000 'International Tables Vol C Tables 4.2.6.8 and 6.1.1.4'
C C 0.0033 0.0016 'International Tables Vol C Tables 4.2.6.8 and 6.1.1.4'
N N 0.0061 0.0033 'International Tables Vol C Tables 4.2.6.8 and 6.1.1.4'
Cl Cl 0.1484 0.1585 'International Tables Vol C Tables 4.2.6.8 and 6.1.1.4'
Hg Hg -2.3894 9.2266 'International Tables Vol C Tables 4.2.6.8 and 6.1.1.4'

loop_
_geom_angle_atom_site_label_1
_geom_angle_atom_site_label_2
_geom_angle_atom_site_label_3
_geom_angle_site_symmetry_3
_geom_angle
_geom_angle_publ_flag
Cl Hg Cl 15_566 110.09(7) yes
Cl Hg Cl 4_455 108.24(15) yes
C4 N C1 . 107.2(12) yes
C4 N C3 . 112.3(11) yes
C1 N C3 . 111.6(13) yes
C4 N C2 . 104.7(13) yes
C1 N C2 . 112.1(15) yes
C3 N C2 . 108.7(12) yes
N C1 C11 . 113.1(14) yes
N C2 C22 . 111.5(14) yes
N C3 C33 . 113.2(15) yes
N C4 C44 . 113.8(14) yes

loop_
_geom_bond_atom_site_label_1
_geom_bond_atom_site_label_2
_geom_bond_distance
_geom_bond_publ_flag
Hg Cl 2.458(3) yes
N C4 1.500(9) yes
N C1 1.501(9) yes
N C3 1.501(9) yes
N C2 1.525(9) yes
C1 C11 1.530(10) yes
C2 C22 1.550(10) yes
C3 C33 1.552(10) yes
C4 C44 1.541(10) yes
